data_4036270
loop_
_publ_author_name
'Sharma, Shikha'
'Rajale, Trideep'
'Unruh, Daniel K.'
'Birney, David M.'

_publ_section_title
;
 Competitive Pseudopericyclic [3,3]- and [3,5]-Sigmatropic Rearrangements
 of Trichloroacetimidates.
;
_journal_issue 23
_journal_name_full 'The Journal of organic chemistry'
_journal_page_first 11734
_journal_page_last 11743
_journal_paper_doi 10.1021/acs.joc.5b01355
_journal_volume 80
_journal_year 2015
_chemical_formula_sum 'C9 H12 O2'
_chemical_formula_weight 152.19
_space_group_IT_number 14
_space_group_name_Hall '-P 2ybc'
_space_group_name_H-M_alt 'P 1 21/c 1'
_symmetry_cell_setting monoclinic
_symmetry_Int_Tables_number 14
_symmetry_space_group_name_Hall '-P 2ybc'
_symmetry_space_group_name_H-M 'P 1 21/c 1'
_atom_sites_solution_hydrogens geom
_atom_sites_solution_primary dual
_atom_sites_solution_secondary difmap
_audit_creation_date 2014-08-05T14:34:08-00:00
_audit_creation_method 'WinGX routine CIF_UPDATE'
_cell_angle_alpha 90
_cell_angle_beta 100.8810(10)
_cell_angle_gamma 90
_cell_formula_units_Z 8
_cell_length_a 11.1805(10)
_cell_length_b 9.3123(8)
_cell_length_c 16.1492(14)
_cell_measurement_reflns_used 7707
_cell_measurement_temperature 100(2)
_cell_measurement_theta_max 27.87
_cell_measurement_theta_min 2.54
_cell_volume 1651.2(2)
_computing_cell_refinement 'Bruker SAINT'
_computing_data_collection 'Bruker APEX2'
_computing_data_reduction 'Bruker SAINT'
_computing_structure_refinement 'SHELXL-2014 (Sheldrick 2014)'
_computing_structure_solution 'SHELXS-97 (Sheldrick 2008)'
_diffrn_ambient_temperature 100(2)
_diffrn_measured_fraction_theta_full 1
_diffrn_measured_fraction_theta_max 0.997
_diffrn_measurement_device_type 'Bruker APEX-II CCD'
_diffrn_measurement_method '\w scans'
_diffrn_radiation_monochromator graphite
_diffrn_radiation_source 'fine-focus sealed tube'
_diffrn_radiation_type MoK\a
_diffrn_radiation_wavelength 0.71073
_diffrn_reflns_av_R_equivalents 0.0248
_diffrn_reflns_Laue_measured_fraction_full 1
_diffrn_reflns_Laue_measured_fraction_max 0.997
_diffrn_reflns_limit_h_max 14
_diffrn_reflns_limit_h_min -14
_diffrn_reflns_limit_k_max 12
_diffrn_reflns_limit_k_min -12
_diffrn_reflns_limit_l_max 21
_diffrn_reflns_limit_l_min -20
_diffrn_reflns_number 19768
_diffrn_reflns_point_group_measured_fraction_full 1
_diffrn_reflns_point_group_measured_fraction_max 0.997
_diffrn_reflns_theta_full 25.242
_diffrn_reflns_theta_max 27.914
_diffrn_reflns_theta_min 1.855
_exptl_absorpt_coefficient_mu 0.085
_exptl_absorpt_correction_T_max 0.7456
_exptl_absorpt_correction_T_min 0.6873
_exptl_absorpt_correction_type multi-scan
_exptl_absorpt_process_details SADABS
_exptl_crystal_colour colourless
_exptl_crystal_density_diffrn 1.224
_exptl_crystal_description blocky
_exptl_crystal_F_000 656
_exptl_crystal_size_max 0.42
_exptl_crystal_size_mid 0.32
_exptl_crystal_size_min 0.18
_refine_diff_density_max 0.428
_refine_diff_density_min -0.192
_refine_diff_density_rms 0.04
_refine_ls_extinction_method none
_refine_ls_goodness_of_fit_ref 1.03
_refine_ls_hydrogen_treatment constr
_refine_ls_matrix_type full
_refine_ls_number_parameters 207
_refine_ls_number_reflns 3946
_refine_ls_number_restraints 0
_refine_ls_restrained_S_all 1.03
_refine_ls_R_factor_all 0.0427
_refine_ls_R_factor_gt 0.036
_refine_ls_shift/su_max 0
_refine_ls_shift/su_mean 0
_refine_ls_structure_factor_coef Fsqd
_refine_ls_weighting_details 'w=1/[\s^2^(Fo^2^)+(0.0541P)^2^+0.4720P] where P=(Fo^2^+2Fc^2^)/3'
_refine_ls_weighting_scheme calc
_refine_ls_wR_factor_gt 0.0963
_refine_ls_wR_factor_ref 0.102
_reflns_number_gt 3379
_reflns_number_total 3946
_reflns_threshold_expression 'I > 2\s(I)'
_cod_data_source_file jo5b01355_si_002.cif
_cod_data_source_block 21
_cod_original_sg_symbol_H-M 'P 21/c'
_cod_database_code 4036270
_shelx_estimated_absorpt_t_min 0.965
_shelx_estimated_absorpt_t_max 0.985
_shelxl_version_number 2014-3

loop_
_symmetry_equiv_pos_as_xyz
'x, y, z'
'-x, y+1/2, -z+1/2'
'-x, -y, -z'
'x, -y-1/2, z-1/2'

loop_
_atom_site_label
_atom_site_type_symbol
_atom_site_fract_x
_atom_site_fract_y
_atom_site_fract_z
_atom_site_U_iso_or_equiv
_atom_site_adp_type
_atom_site_occupancy
_atom_site_calc_flag
O1 O 0.09353(7) 0.13903(8) 0.33767(5) 0.01928(17) Uani 1 d
H1 H 0.1597 0.175 0.3304 0.029 Uiso 1 calc
O2 O 0.25112(7) 0.22337(9) 0.48048(5) 0.02296(18) Uani 1 d
C1 C 0.04830(9) 0.21851(11) 0.39997(6) 0.0158(2) Uani 1 d
C2 C 0.14181(9) 0.22466(11) 0.48261(6) 0.0172(2) Uani 1 d
C3 C 0.09499(9) 0.24295(11) 0.55981(6) 0.0180(2) Uani 1 d
H3 H 0.1473 0.2766 0.6093 0.022 Uiso 1 calc
C4 C -0.02274(9) 0.21237(11) 0.56163(6) 0.0168(2) Uani 1 d
C5 C -0.10452(9) 0.16017(11) 0.48622(6) 0.0175(2) Uani 1 d
H5 H -0.1833 0.1275 0.4913 0.021 Uiso 1 calc
C6 C -0.07307(9) 0.15654(11) 0.41028(6) 0.0169(2) Uani 1 d
C7 C -0.07325(10) 0.22560(12) 0.64067(7) 0.0211(2) Uani 1 d
H7A H -0.0107 0.2649 0.6857 0.032 Uiso 1 calc
H7B H -0.0982 0.1307 0.6573 0.032 Uiso 1 calc
H7C H -0.1439 0.2899 0.6307 0.032 Uiso 1 calc
C8 C -0.15677(10) 0.10366(13) 0.33278(7) 0.0221(2) Uani 1 d
H8A H -0.2337 0.0722 0.3476 0.033 Uiso 1 calc
H8B H -0.1187 0.0228 0.3088 0.033 Uiso 1 calc
H8C H -0.1727 0.1814 0.2912 0.033 Uiso 1 calc
C9 C 0.02815(10) 0.37771(11) 0.37276(7) 0.0204(2) Uani 1 d
H9A H 0.1046 0.4182 0.3619 0.031 Uiso 1 calc
H9B H 0.0013 0.4322 0.4178 0.031 Uiso 1 calc
H9C H -0.0342 0.3833 0.3213 0.031 Uiso 1 calc
O3 O 0.46121(7) 0.29546(8) 0.41840(5) 0.02147(18) Uani 1 d
H3A H 0.3893 0.2765 0.4231 0.032 Uiso 1 calc
O4 O 0.28812(7) 0.25763(9) 0.27316(5) 0.02290(18) Uani 1 d
C10 C 0.45999(9) 0.38595(11) 0.34771(6) 0.0161(2) Uani 1 d
C11 C 0.38307(9) 0.32093(11) 0.26785(7) 0.0169(2) Uani 1 d
C12 C 0.42188(9) 0.34437(11) 0.18834(7) 0.0187(2) Uani 1 d
H12 H 0.3675 0.324 0.137 0.022 Uiso 1 calc
C13 C 0.53480(9) 0.39504(11) 0.18623(7) 0.0174(2) Uani 1 d
C14 C 0.62013(9) 0.42727(11) 0.26415(7) 0.0187(2) Uani 1 d
H14 H 0.7005 0.4561 0.2605 0.022 Uiso 1 calc
C15 C 0.59033(9) 0.41812(11) 0.34047(7) 0.0177(2) Uani 1 d
C16 C 0.57862(10) 0.41403(12) 0.10481(7) 0.0232(2) Uani 1 d
H16A H 0.5152 0.3823 0.0579 0.035 Uiso 1 calc
H16B H 0.6523 0.3566 0.1059 0.035 Uiso 1 calc
H16C H 0.597 0.5156 0.0973 0.035 Uiso 1 calc
C17 C 0.67799(10) 0.44811(13) 0.42070(7) 0.0245(2) Uani 1 d
H17A H 0.7588 0.4678 0.4081 0.037 Uiso 1 calc
H17B H 0.6826 0.3645 0.458 0.037 Uiso 1 calc
H17C H 0.6501 0.5317 0.4486 0.037 Uiso 1 calc
C18 C 0.39729(10) 0.53046(11) 0.36001(7) 0.0203(2) Uani 1 d
H18A H 0.3129 0.5127 0.3659 0.03 Uiso 1 calc
H18B H 0.3981 0.5922 0.311 0.03 Uiso 1 calc
H18C H 0.4411 0.578 0.4109 0.03 Uiso 1 calc

loop_
_atom_site_aniso_label
_atom_site_aniso_U_11
_atom_site_aniso_U_22
_atom_site_aniso_U_33
_atom_site_aniso_U_23
_atom_site_aniso_U_13
_atom_site_aniso_U_12
O1 0.0185(4) 0.0213(4) 0.0192(4) -0.0039(3) 0.0067(3) -0.0025(3)
O2 0.0153(4) 0.0320(4) 0.0217(4) 0.0008(3) 0.0037(3) -0.0014(3)
C1 0.0156(5) 0.0168(5) 0.0153(5) -0.0012(4) 0.0035(4) -0.0010(4)
C2 0.0170(5) 0.0155(5) 0.0190(5) 0.0006(4) 0.0029(4) -0.0010(4)
C3 0.0190(5) 0.0190(5) 0.0151(5) -0.0008(4) 0.0013(4) -0.0006(4)
C4 0.0192(5) 0.0139(5) 0.0175(5) 0.0009(4) 0.0040(4) 0.0015(4)
C5 0.0150(4) 0.0171(5) 0.0203(5) 0.0010(4) 0.0035(4) -0.0017(4)
C6 0.0157(5) 0.0150(5) 0.0193(5) 0.0013(4) 0.0020(4) -0.0001(4)
C7 0.0224(5) 0.0225(5) 0.0195(5) -0.0005(4) 0.0068(4) -0.0014(4)
C8 0.0182(5) 0.0270(6) 0.0201(5) -0.0011(4) 0.0010(4) -0.0053(4)
C9 0.0216(5) 0.0180(5) 0.0218(5) 0.0027(4) 0.0049(4) -0.0008(4)
O3 0.0186(4) 0.0238(4) 0.0220(4) 0.0076(3) 0.0036(3) -0.0007(3)
O4 0.0183(4) 0.0251(4) 0.0264(4) -0.0046(3) 0.0071(3) -0.0054(3)
C10 0.0160(5) 0.0151(5) 0.0174(5) 0.0015(4) 0.0035(4) 0.0005(4)
C11 0.0150(4) 0.0139(5) 0.0220(5) -0.0013(4) 0.0040(4) 0.0016(4)
C12 0.0181(5) 0.0189(5) 0.0186(5) -0.0010(4) 0.0025(4) 0.0010(4)
C13 0.0197(5) 0.0127(4) 0.0205(5) 0.0007(4) 0.0056(4) 0.0027(4)
C14 0.0145(5) 0.0170(5) 0.0250(5) -0.0001(4) 0.0048(4) -0.0010(4)
C15 0.0148(5) 0.0144(5) 0.0234(5) -0.0008(4) 0.0027(4) 0.0001(4)
C16 0.0261(5) 0.0224(5) 0.0228(5) 0.0020(4) 0.0088(4) -0.0020(4)
C17 0.0170(5) 0.0305(6) 0.0250(5) -0.0029(5) 0.0012(4) -0.0023(4)
C18 0.0194(5) 0.0182(5) 0.0236(5) -0.0032(4) 0.0048(4) 0.0018(4)

loop_
_atom_type_symbol
_atom_type_description
_atom_type_scat_dispersion_real
_atom_type_scat_dispersion_imag
_atom_type_scat_source
C C 0.0033 0.0016 'International Tables Vol C Tables 4.2.6.8 and 6.1.1.4'
H H 0 0 'International Tables Vol C Tables 4.2.6.8 and 6.1.1.4'
O O 0.0106 0.006 'International Tables Vol C Tables 4.2.6.8 and 6.1.1.4'

loop_
_geom_angle_atom_site_label_1
_geom_angle_atom_site_label_2
_geom_angle_atom_site_label_3
_geom_angle
C1 O1 H1 109.5
O1 C1 C6 109.07(8)
O1 C1 C2 111.19(8)
C6 C1 C2 113.39(8)
O1 C1 C9 110.51(8)
C6 C1 C9 108.10(8)
C2 C1 C9 104.46(8)
O2 C2 C3 123.18(10)
O2 C2 C1 119.57(9)
C3 C2 C1 117.07(9)
C4 C3 C2 120.31(9)
C4 C3 H3 119.8
C2 C3 H3 119.8
C3 C4 C5 120.69(9)
C3 C4 C7 121.82(9)
C5 C4 C7 117.46(9)
C6 C5 C4 122.73(9)
C6 C5 H5 118.6
C4 C5 H5 118.6
C5 C6 C8 122.91(9)
C5 C6 C1 119.18(9)
C8 C6 C1 117.75(9)
C4 C7 H7A 109.5
C4 C7 H7B 109.5
H7A C7 H7B 109.5
C4 C7 H7C 109.5
H7A C7 H7C 109.5
H7B C7 H7C 109.5
C6 C8 H8A 109.5
C6 C8 H8B 109.5
H8A C8 H8B 109.5
C6 C8 H8C 109.5
H8A C8 H8C 109.5
H8B C8 H8C 109.5
C1 C9 H9A 109.5
C1 C9 H9B 109.5
H9A C9 H9B 109.5
C1 C9 H9C 109.5
H9A C9 H9C 109.5
H9B C9 H9C 109.5
C10 O3 H3A 109.5
O3 C10 C15 108.48(8)
O3 C10 C11 111.19(8)
C15 C10 C11 114.11(8)
O3 C10 C18 110.46(8)
C15 C10 C18 107.69(8)
C11 C10 C18 104.81(8)
O4 C11 C12 122.73(9)
O4 C11 C10 118.98(9)
C12 C11 C10 118.18(9)
C13 C12 C11 120.79(9)
C13 C12 H12 119.6
C11 C12 H12 119.6
C12 C13 C14 120.71(9)
C12 C13 C16 121.62(10)
C14 C13 C16 117.62(9)
C15 C14 C13 123.01(9)
C15 C14 H14 118.5
C13 C14 H14 118.5
C14 C15 C17 123.31(9)
C14 C15 C10 119.62(9)
C17 C15 C10 116.93(9)
C13 C16 H16A 109.5
C13 C16 H16B 109.5
H16A C16 H16B 109.5
C13 C16 H16C 109.5
H16A C16 H16C 109.5
H16B C16 H16C 109.5
C15 C17 H17A 109.5
C15 C17 H17B 109.5
H17A C17 H17B 109.5
C15 C17 H17C 109.5
H17A C17 H17C 109.5
H17B C17 H17C 109.5
C10 C18 H18A 109.5
C10 C18 H18B 109.5
H18A C18 H18B 109.5
C10 C18 H18C 109.5
H18A C18 H18C 109.5
H18B C18 H18C 109.5

loop_
_geom_bond_atom_site_label_1
_geom_bond_atom_site_label_2
_geom_bond_distance
O1 C1 1.4170(12)
O1 H1 0.84
O2 C2 1.2291(13)
C1 C6 1.5125(14)
C1 C2 1.5333(14)
C1 C9 1.5506(14)
C2 C3 1.4503(14)
C3 C4 1.3524(14)
C3 H3 0.95
C4 C5 1.4611(14)
C4 C7 1.4953(14)
C5 C6 1.3385(14)
C5 H5 0.95
C6 C8 1.4974(14)
C7 H7A 0.98
C7 H7B 0.98
C7 H7C 0.98
C8 H8A 0.98
C8 H8B 0.98
C8 H8C 0.98
C9 H9A 0.98
C9 H9B 0.98
C9 H9C 0.98
O3 C10 1.4168(12)
O3 H3A 0.84
O4 C11 1.2314(13)
C10 C15 1.5138(14)
C10 C11 1.5332(14)
C10 C18 1.5474(14)
C11 C12 1.4474(14)
C12 C13 1.3543(15)
C12 H12 0.95
C13 C14 1.4596(14)
C13 C16 1.4977(14)
C14 C15 1.3389(15)
C14 H14 0.95
C15 C17 1.4959(14)
C16 H16A 0.98
C16 H16B 0.98
C16 H16C 0.98
C17 H17A 0.98
C17 H17B 0.98
C17 H17C 0.98
C18 H18A 0.98
C18 H18B 0.98
C18 H18C 0.98
